data_4100907
loop_
_publ_author_name
' Kimihisa Yamamoto '

_publ_section_title
;
Supplementary Information of X-ray Crystal Analysis of HAM4
;
_journal_name_full 'Journal of the American Chemical Society'
_journal_year 2005
_chemical_formula_moiety 'C36 H60 N P2 Ti, C4 H10 O'
_chemical_formula_sum 'C40 H70 N O P2 Ti'
_chemical_formula_weight 690.81
_space_group_IT_number 13
_symmetry_cell_setting monoclinic
_symmetry_space_group_name_Hall '-P 2yac'
_symmetry_space_group_name_H-M 'P 1 2/n 1'
_cell_angle_alpha 90.00
_cell_angle_beta 94.886(3)
_cell_angle_gamma 90.00
_cell_formula_units_Z 2
_cell_length_a 11.6879(15)
_cell_length_b 15.0340(19)
_cell_length_c 11.9212(15)
_cell_measurement_temperature 124(2)
_cell_volume 2087.1(5)
_diffrn_ambient_temperature 124(2)
_exptl_crystal_density_diffrn 1.099
_cod_depositor_comments
;
The following automatic conversions were performed:
'_symmetry_cell_setting' value 'Monoclinic' changed to 'monoclinic'
according to '/home/saulius/struct/CIF-dictionaries/cif_core.dic'
dictionary named 'cif_core.dic' version 2.4.1 from 2010-06-29.

Automatic conversion script
Id: cif_fix_enum 1527 2010-12-29 10:47:43Z saulius 
;
_cod_original_sg_symbol_H-M 'P 2/n'
_cod_database_code 4100907

loop_
_symmetry_equiv_pos_as_xyz
'x, y, z'
'-x+1/2, y, -z+1/2'
'-x, -y, -z'
'x-1/2, -y, z-1/2'

loop_
_atom_site_label
_atom_site_type_symbol
_atom_site_fract_x
_atom_site_fract_y
_atom_site_fract_z
_atom_site_U_iso_or_equiv
_atom_site_adp_type
_atom_site_occupancy
_atom_site_symmetry_multiplicity
_atom_site_calc_flag
_atom_site_refinement_flags
_atom_site_disorder_assembly
_atom_site_disorder_group
Ti1 Ti 0.2500 0.24352(3) 0.7500 0.02040(15) Uani 1 2 d S . .
P10 P 0.19882(5) 0.29034(4) 0.54178(4) 0.01976(15) Uani 1 1 d . A .
O29 O 0.2500 0.8277(5) 0.7500 0.170(3) Uani 1 2 d S . .
N2 N 0.2500 0.38481(16) 0.7500 0.0231(5) Uani 1 2 d S . .
C3 C 0.28262(19) 0.43466(14) 0.65714(17) 0.0234(5) Uani 1 1 d . . .
C4 C 0.3380(2) 0.51729(16) 0.6682(2) 0.0326(6) Uani 1 1 d . A .
C5 C 0.3697(2) 0.56318(17) 0.5753(2) 0.0363(6) Uani 1 1 d . . .
C6 C 0.3485(2) 0.53019(16) 0.4663(2) 0.0329(6) Uani 1 1 d . A .
C7 C 0.3823(3) 0.5820(2) 0.3660(3) 0.0443(7) Uani 1 1 d . . .
C8 C 0.2968(2) 0.44749(16) 0.45496(19) 0.0291(5) Uani 1 1 d . . .
C9 C 0.26374(19) 0.39918(14) 0.54774(17) 0.0228(4) Uani 1 1 d . A .
C11 C 0.0444(2) 0.31264(16) 0.5019(2) 0.0290(5) Uani 1 1 d . . .
C13 C 0.0177(3) 0.3482(3) 0.3831(3) 0.0523(9) Uani 1 1 d . A .
C12 C -0.0028(3) 0.3758(2) 0.5878(3) 0.0474(7) Uani 1 1 d . A .
C14 C 0.2498(2) 0.23474(16) 0.41773(19) 0.0315(5) Uani 1 1 d . . .
C15 C 0.3797(3) 0.2279(2) 0.4252(3) 0.0464(7) Uani 1 1 d . A .
C16 C 0.1931(3) 0.1431(2) 0.4047(2) 0.0451(8) Uani 1 1 d . A .
C17 C 0.1390(4) 0.1619(3) 0.7550(4) 0.0243(9) Uiso 0.50 1 d P A 1
C18 C 0.0225(5) 0.1096(4) 0.7511(5) 0.0264(14) Uiso 0.50 1 d P A 1
C20 C -0.0749(5) 0.1709(4) 0.7643(5) 0.0402(12) Uiso 0.50 1 d P A 1
H20A H -0.1464 0.1368 0.7628 0.060 Uiso 0.50 1 calc PR A 1
H20B H -0.0802 0.2142 0.7026 0.060 Uiso 0.50 1 calc PR A 1
H20C H -0.0622 0.2023 0.8363 0.060 Uiso 0.50 1 calc PR A 1
C19 C 0.0071(5) 0.0628(4) 0.6379(4) 0.0337(11) Uiso 0.50 1 d P A 1
H19A H -0.0638 0.0276 0.6335 0.051 Uiso 0.50 1 calc PR A 1
H19B H 0.0727 0.0234 0.6298 0.051 Uiso 0.50 1 calc PR A 1
H19C H 0.0024 0.1071 0.5774 0.051 Uiso 0.50 1 calc PR A 1
C21 C 0.0329(5) 0.0388(4) 0.8426(5) 0.0371(12) Uiso 0.50 1 d P A 1
H21A H 0.0402 0.0675 0.9167 0.056 Uiso 0.50 1 calc PR A 1
H21B H 0.1009 0.0022 0.8340 0.056 Uiso 0.50 1 calc PR A 1
H21C H -0.0358 0.0011 0.8362 0.056 Uiso 0.50 1 calc PR A 1
C22 C 0.4186(4) 0.1828(3) 0.7286(4) 0.0262(9) Uiso 0.50 1 d P A 2
H22A H 0.4378 0.2047 0.6541 0.031 Uiso 0.50 1 calc PR A 2
H22B H 0.4717 0.2143 0.7843 0.031 Uiso 0.50 1 calc PR A 2
C23 C 0.4621(5) 0.0877(4) 0.7327(5) 0.0325(16) Uiso 0.50 1 d P A 2
C26 C 0.5941(6) 0.0850(5) 0.7193(6) 0.0645(18) Uiso 0.50 1 d P A 2
H26A H 0.6096 0.1131 0.6480 0.097 Uiso 0.50 1 calc PR A 2
H26B H 0.6201 0.0230 0.7196 0.097 Uiso 0.50 1 calc PR A 2
H26C H 0.6353 0.1171 0.7819 0.097 Uiso 0.50 1 calc PR A 2
C24 C 0.4080(6) 0.0311(4) 0.6358(5) 0.0432(13) Uiso 0.50 1 d P A 2
H24A H 0.3244 0.0306 0.6380 0.065 Uiso 0.50 1 calc PR A 2
H24B H 0.4374 -0.0298 0.6432 0.065 Uiso 0.50 1 calc PR A 2
H24C H 0.4275 0.0563 0.5640 0.065 Uiso 0.50 1 calc PR A 2
C25 C 0.4429(6) 0.0427(4) 0.8445(5) 0.0412(13) Uiso 0.50 1 d P A 2
H25A H 0.4861 0.0744 0.9061 0.062 Uiso 0.50 1 calc PR A 2
H25B H 0.4693 -0.0192 0.8429 0.062 Uiso 0.50 1 calc PR A 2
H25C H 0.3609 0.0439 0.8561 0.062 Uiso 0.50 1 calc PR A 2
C28 C 0.2445(10) 0.7984(5) 0.8604(8) 0.247(7) Uani 1 1 d . . .
H28A H 0.1783 0.7572 0.8509 0.297 Uiso 1 1 calc R . .
H28B H 0.3125 0.7589 0.8692 0.297 Uiso 1 1 calc R . .
C27 C 0.2386(5) 0.8222(5) 0.9562(5) 0.147(3) Uani 1 1 d . . .
H27A H 0.2818 0.8776 0.9692 0.220 Uiso 1 1 calc R . .
H27B H 0.2712 0.7762 1.0077 0.220 Uiso 1 1 calc R . .
H27C H 0.1580 0.8322 0.9696 0.220 Uiso 1 1 calc R . .
H36 H 0.010(2) 0.2559(17) 0.505(2) 0.027(6) Uiso 1 1 d . . .
H40 H -0.064(3) 0.358(2) 0.369(3) 0.059(9) Uiso 1 1 d . . .
H31 H 0.410(2) 0.6161(19) 0.588(2) 0.042(8) Uiso 1 1 d . . .
H33 H 0.334(3) 0.632(2) 0.354(3) 0.055(9) Uiso 1 1 d . . .
H49 H 0.211(2) 0.1049(19) 0.467(2) 0.039(8) Uiso 1 1 d . . .
H35 H 0.279(2) 0.4242(17) 0.378(2) 0.033(7) Uiso 1 1 d . . .
H43 H 0.229(2) 0.2697(17) 0.358(2) 0.028(7) Uiso 1 1 d . . .
H32 H 0.456(3) 0.599(2) 0.373(3) 0.052(9) Uiso 1 1 d . . .
H37 H -0.083(3) 0.3826(18) 0.570(2) 0.043(8) Uiso 1 1 d . . .
H47 H 0.105(3) 0.147(2) 0.395(2) 0.052(9) Uiso 1 1 d . . .
H30 H 0.354(2) 0.5447(17) 0.742(2) 0.035(7) Uiso 1 1 d . . .
H42 H 0.067(3) 0.401(2) 0.368(3) 0.065(10) Uiso 1 1 d . . .
H44 H 0.402(3) 0.191(2) 0.361(3) 0.075(11) Uiso 1 1 d . . .
H45 H 0.419(3) 0.283(2) 0.434(2) 0.047(8) Uiso 1 1 d . . .
H38 H 0.033(3) 0.436(2) 0.588(2) 0.052(9) Uiso 1 1 d . . .
H41 H 0.039(3) 0.309(2) 0.329(3) 0.045(9) Uiso 1 1 d . . .
H48 H 0.220(3) 0.112(2) 0.347(3) 0.055(9) Uiso 1 1 d . . .
H46 H 0.409(3) 0.192(2) 0.490(3) 0.058(10) Uiso 1 1 d . . .
H34 H 0.368(3) 0.554(2) 0.299(3) 0.056(10) Uiso 1 1 d . . .
H39 H 0.006(3) 0.350(3) 0.670(3) 0.081(12) Uiso 1 1 d . . .

loop_
_atom_site_aniso_label
_atom_site_aniso_U_11
_atom_site_aniso_U_22
_atom_site_aniso_U_33
_atom_site_aniso_U_23
_atom_site_aniso_U_13
_atom_site_aniso_U_12
Ti1 0.0302(3) 0.0165(3) 0.0138(2) 0.000 -0.0023(2) 0.000
P10 0.0256(3) 0.0200(3) 0.0133(2) 0.0012(2) -0.0005(2) -0.0029(2)
O29 0.188(7) 0.185(7) 0.137(6) 0.000 0.014(5) 0.000
N2 0.0310(14) 0.0210(13) 0.0164(11) 0.000 -0.0040(10) 0.000
C3 0.0273(12) 0.0206(10) 0.0211(10) 0.0021(8) -0.0052(9) -0.0022(9)
C4 0.0390(14) 0.0243(11) 0.0324(12) -0.0002(10) -0.0094(11) -0.0058(10)
C5 0.0366(14) 0.0251(12) 0.0453(15) 0.0071(11) -0.0080(12) -0.0117(11)
C6 0.0322(13) 0.0298(12) 0.0364(13) 0.0115(10) -0.0001(11) -0.0059(10)
C7 0.0447(18) 0.0423(17) 0.0461(17) 0.0186(14) 0.0052(14) -0.0119(14)
C8 0.0315(13) 0.0312(12) 0.0238(11) 0.0064(10) -0.0013(10) -0.0056(10)
C9 0.0258(11) 0.0209(10) 0.0210(10) 0.0029(8) -0.0029(9) -0.0035(9)
C11 0.0280(12) 0.0254(12) 0.0322(12) 0.0059(10) -0.0058(10) -0.0041(10)
C13 0.0444(19) 0.059(2) 0.0493(19) 0.0268(17) -0.0211(15) -0.0080(16)
C12 0.0293(15) 0.0360(15) 0.077(2) -0.0097(15) 0.0065(15) 0.0062(12)
C14 0.0466(15) 0.0291(12) 0.0199(10) -0.0023(10) 0.0092(10) -0.0080(11)
C15 0.0484(18) 0.0397(16) 0.0551(19) -0.0015(15) 0.0284(15) -0.0026(14)
C16 0.070(2) 0.0361(15) 0.0319(14) -0.0155(12) 0.0200(15) -0.0173(15)
C28 0.441(17) 0.096(5) 0.235(10) 0.104(6) 0.213(11) 0.105(7)
C27 0.086(4) 0.248(9) 0.102(4) 0.073(5) -0.017(3) -0.023(4)

loop_
_geom_bond_atom_site_label_1
_geom_bond_atom_site_label_2
_geom_bond_distance
_geom_bond_site_symmetry_2
_geom_bond_publ_flag
Ti1 C17 1.790(5) 2_556 ?
Ti1 C17 1.790(5) . ?
Ti1 N2 2.124(3) . ?
Ti1 C22 2.206(5) . ?
Ti1 C22 2.206(5) 2_556 ?
Ti1 P10 2.6003(6) 2_556 ?
Ti1 P10 2.6003(6) . ?
P10 C9 1.803(2) . ?
P10 C14 1.841(2) . ?
P10 C11 1.857(2) . ?
O29 C28 1.394(8) 2_556 ?
O29 C28 1.394(8) . ?
N2 C3 1.416(2) . ?
N2 C3 1.416(2) 2_556 ?
C3 C4 1.402(3) . ?
C3 C9 1.409(3) . ?
C4 C5 1.382(3) . ?
C4 H30 0.97(3) . ?
C5 C6 1.393(4) . ?
C5 H31 0.93(3) . ?
C6 C8 1.384(3) . ?
C6 C7 1.507(3) . ?
C7 H33 0.95(3) . ?
C7 H32 0.90(3) . ?
C7 H34 0.91(3) . ?
C8 C9 1.405(3) . ?
C8 H35 0.99(3) . ?
C11 C13 1.521(4) . ?
C11 C12 1.533(4) . ?
C11 H36 0.94(2) . ?
C13 H40 0.97(3) . ?
C13 H42 1.01(4) . ?
C13 H41 0.92(3) . ?
C12 H37 0.94(3) . ?
C12 H38 0.99(3) . ?
C12 H39 1.05(4) . ?
C14 C15 1.516(4) . ?
C14 C16 1.531(4) . ?
C14 H43 0.90(3) . ?
C15 H44 1.00(4) . ?
C15 H45 0.95(3) . ?
C15 H46 0.98(3) . ?
C16 H49 0.95(3) . ?
C16 H47 1.03(3) . ?
C16 H48 0.91(3) . ?
C17 C18 1.570(7) . ?
C18 C20 1.483(8) . ?
C18 C19 1.519(7) . ?
C18 C21 1.522(8) . ?
C20 H20A 0.9800 . ?
C20 H20B 0.9800 . ?
C20 H20C 0.9800 . ?
C19 H19A 0.9800 . ?
C19 H19B 0.9800 . ?
C19 H19C 0.9800 . ?
C21 H21A 0.9800 . ?
C21 H21B 0.9800 . ?
C21 H21C 0.9800 . ?
C22 C23 1.517(8) . ?
C22 H22A 0.9900 . ?
C22 H22B 0.9900 . ?
C23 C24 1.527(9) . ?
C23 C25 1.529(8) . ?
C23 C26 1.565(9) . ?
C26 H26A 0.9800 . ?
C26 H26B 0.9800 . ?
C26 H26C 0.9800 . ?
C24 H24A 0.9800 . ?
C24 H24B 0.9800 . ?
C24 H24C 0.9800 . ?
C25 H25A 0.9800 . ?
C25 H25B 0.9800 . ?
C25 H25C 0.9800 . ?
C28 C27 1.204(10) . ?
C28 H28A 0.9900 . ?
C28 H28B 0.9900 . ?
C27 H27A 0.9800 . ?
C27 H27B 0.9800 . ?
C27 H27C 0.9800 . ?
